data_2003542
loop_
_publ_author_name
'Guillou, N.'
'Auffr\'edic, J. P.'
'Lou\"er, D.'

_publ_section_title
;
 Cerous Potassium Nitrate, K~3~Ce~2~(NO~3~)~9~
;
_journal_issue 6
_journal_name_full 'Acta Crystallographica Section C'
_journal_page_first 1032
_journal_page_last 1034
_journal_paper_doi 10.1107/S0108270194014939
_journal_volume 51
_journal_year 1995
_chemical_compound_source 'see text'
_chemical_formula_moiety 'K3 Ce2 N9 O27'
_chemical_formula_sum 'Ce2 K3 N9 O27'
_chemical_formula_weight 955.6
_space_group_IT_number 213
_symmetry_cell_setting cubic
_symmetry_space_group_name_Hall 'P 4bd 2ab 3'
_symmetry_space_group_name_H-M 'P 41 3 2'
_atom_type_scat_source IntTabIV
_cell_angle_alpha 90
_cell_angle_beta 90
_cell_angle_gamma 90
_cell_formula_units_Z 4
_cell_length_a 13.5975(8)
_cell_length_b 13.5975(8)
_cell_length_c 13.5975(8)
_cell_measurement_reflns_used 24
_cell_measurement_temperature 293
_cell_measurement_theta_max 12.7
_cell_measurement_theta_min 7.3
_cell_volume 2514.1(3)
_diffrn_measurement_device 'Enraf-Nonius CAD4'
_diffrn_measurement_method \q/2\q
_diffrn_radiation_type MoK\a
_diffrn_radiation_wavelength 0.71073
_diffrn_reflns_av_R_equivalents 0.081
_diffrn_reflns_limit_h_max 19
_diffrn_reflns_limit_h_min 0
_diffrn_reflns_limit_k_max 19
_diffrn_reflns_limit_k_min 0
_diffrn_reflns_limit_l_max 19
_diffrn_reflns_limit_l_min 0
_diffrn_reflns_number 4064
_diffrn_reflns_theta_max 30
_diffrn_standards_decay_% 2.2
_diffrn_standards_interval_time 60
_diffrn_standards_number 2
_exptl_absorpt_coefficient_mu 4.255
_exptl_absorpt_correction_T_max 0.9549
_exptl_absorpt_correction_T_min 0.5299
_exptl_absorpt_correction_type 'empirical, \y scan (North, Philips & Mathews)'
_exptl_crystal_colour colourless
_exptl_crystal_density_diffrn 2.525
_exptl_crystal_description block
_exptl_crystal_size_max 0.25
_exptl_crystal_size_mid 0.25
_exptl_crystal_size_min 0.12
_refine_diff_density_max 1.6
_refine_diff_density_min -0.5
_refine_ls_extinction_coef 6.8E-8
_refine_ls_extinction_method 'Stout & Jensen (1968)'
_refine_ls_goodness_of_fit_obs 1.25
_refine_ls_hydrogen_treatment 'No H atoms'
_refine_ls_number_parameters 65
_refine_ls_number_reflns 1857
_refine_ls_R_factor_obs 0.044
_refine_ls_shift/esd_max <0.01
_refine_ls_structure_factor_coef F
_refine_ls_weighting_details 'w = 1/\s^2^(F)'
_refine_ls_weighting_scheme calc
_refine_ls_wR_factor_obs 0.055
_reflns_number_observed 1857
_reflns_number_total 2910
_reflns_observed_criterion >3\s(I)
_cod_data_source_file du1104.cif
_cod_data_source_block du1104a
_cod_depositor_comments
;
The following automatic conversions were performed:

'_refine_ls_weighting_scheme' value '1/\s^2^(F)' was changed to
'calc'. New tag '_refine_ls_weighting_details' was created. The value
of the new tag was set to 'w = 1/\s^2^(F)'.

Automatic conversion script
Id: cif_fix_values 3143 2015-03-26 13:38:13Z robertas 
;
_cod_original_cell_volume 2514.1(4)
_cod_original_formula_sum 'K3 Ce2 (N O3)9'
_cod_database_code 2003542

loop_
_symmetry_equiv_pos_as_xyz
x,y,z
1/2-x,-y,1/2+z
-x,1/2+y,1/2-z
1/2+x,1/2-y,-z
z,x,y
1/2+z,1/2-x,-y
1/2-z,-x,1/2+y
-z,1/2+x,1/2-y
y,z,x
-y,1/2+z,1/2-x
1/2+y,1/2-z,-x
1/2-y,-z,1/2+x
3/4+y,1/4+x,1/4-z
3/4-y,3/4-x,3/4-z
1/4+y,1/4-x,3/4+z
1/4-y,3/4+x,1/4+z
3/4+x,1/4+z,1/4-y
1/4-x,3/4+z,1/4+y
3/4-x,3/4-z,3/4-y
1/4+x,1/4-z,3/4+y
3/4+z,1/4+y,1/4-x
1/4+z,1/4-y,3/4+x
1/4-z,3/4+y,1/4+x
3/4-z,3/4-y,3/4-x

loop_
_atom_site_label
_atom_site_fract_x
_atom_site_fract_y
_atom_site_fract_z
_atom_site_B_iso_or_equiv
Ce .54899(3) .54899(3) .54899(3) 1.472(2)
K .375 .1875(1) .5625(1) 3.05(3)
N1 .3995(5) .4124(5) .6397(5) 2.5(1)
O11 .4440(4) .3900(3) .5610(4) 2.47(9)
O12 .4170 .4964(4) .6753(4) 2.7(1)
O13 .3419(5) .3555(5) .6778(4) 4.2(1)
N2 .625 .5127(4) .7627(4) 1.57(9)
O21 .5934(4) .5952(4) .7418(4) 2.36(9)
O22 .625 .4463(3) .6963(3) 1.92(8)

loop_
_geom_angle_atom_site_label_1
_geom_angle_atom_site_label_2
_geom_angle_atom_site_label_3
_geom_angle_site_symmetry_1
_geom_angle_site_symmetry_3
_geom_angle
_geom_angle_publ_flag
O11 N1 O12 . . 116.9(6) yes
O11 N1 O13 . . 120.9(7) yes
O12 N1 O13 . . 122.2(7) yes
O21 N2 O21 . 18_645 122.6(6) yes
O21 N2 O22 18_645 . 118.7(5) yes

loop_
_geom_bond_atom_site_label_1
_geom_bond_atom_site_label_2
_geom_bond_site_symmetry_2
_geom_bond_distance
_geom_bond_publ_flag
Ce O11 . 2.596(5) yes
Ce O11 5_555 2.596(5) yes
Ce O11 9_555 2.596(5) yes
Ce O12 . 2.585(5) yes
Ce O12 5_555 2.585(5) yes
Ce O12 9_555 2.585(5) yes
Ce O21 . 2.763(5) yes
Ce O21 5_555 2.763(5) yes
Ce O21 9_555 2.763(5) yes
Ce O22 . 2.652(4) yes
Ce O22 5_555 2.652(4) yes
Ce O22 . 2.652(4) yes
K O11 . 2.909(5) yes
K O11 19_555 2.909(5) yes
K O12 6_456 3.168(6) yes
K O12 23_645 3.168(6) yes
K O13 6_456 2.931(6) yes
K O13 23_645 2.931(6) yes
K O13 . 2.807(7) yes
K O13 19_555 2.807(7) yes
K O21 3_646 2.973(6) yes
K O21 17_446 2.973(6) yes
N1 O11 . 1.266(8) yes
N1 O12 . 1.264(8) yes
N1 O13 . 1.217(8) yes
N2 O21 . 1.234(7) yes
N2 O21 18_645 1.234(7) yes
N2 O22 . 1.275(5) yes
